data_4518645
loop_
_publ_author_name
'Han, Bao-Liang'
'Wang, Zhi'
'Gupta, Rakesh Kumar'
'Feng, Lei'
'Wang, Suna'
'Kurmoo, Mohamedally'
'Gao, Zhi-Yong'
'Schein, Stan'
'Tung, Chen-Ho'
'Sun, Di'

_publ_section_title
;
 Precise Implantation of an Archimedean Ag@Cu<sub>12</sub> Cuboctahedron
 into a Platonic Cu<sub>4</sub>Bis(diphenylphosphino)hexane<sub>6</sub>
 Tetrahedron.
;
_journal_name_full 'ACS nano'
_journal_paper_doi 10.1021/acsnano.1c00942
_journal_year 2021
_chemical_absolute_configuration syn
_chemical_formula_moiety 'C180 H184 Ag1 Cu16 P12 S8, F6 P1'
_chemical_formula_sum 'C180 H184 Ag Cu16 F6 P13 S8'
_chemical_formula_weight 4244.86
_space_group_crystal_system cubic
_space_group_IT_number 219
_space_group_name_Hall 'F -4a 2 3'
_space_group_name_H-M_alt 'F -4 3 c'
_atom_sites_solution_hydrogens geom
_atom_sites_solution_primary dual
_audit_creation_date 2020-01-15
_audit_creation_method
;
Olex2 1.2
(compiled 2018.05.29 svn.r3508 for OlexSys, GUI svn.r5506)
;
_cell_angle_alpha 90
_cell_angle_beta 90
_cell_angle_gamma 90
_cell_formula_units_Z 8
_cell_length_a 33.2120(3)
_cell_length_b 33.2120(3)
_cell_length_c 33.2120(3)
_cell_measurement_reflns_used 4858
_cell_measurement_temperature 123.00(10)
_cell_measurement_theta_max 71.7680
_cell_measurement_theta_min 5.2800
_cell_volume 36634.1(6)
_computing_cell_refinement 'CrysAlisPro 1.171.40.25a (Rigaku OD, 2018)'
_computing_data_collection 'CrysAlisPro 1.171.40.25a (Rigaku OD, 2018)'
_computing_data_reduction 'CrysAlisPro 1.171.40.25a (Rigaku OD, 2018)'
_computing_molecular_graphics 'Olex2 (Dolomanov et al., 2009)'
_computing_publication_material 'Olex2 (Dolomanov et al., 2009)'
_computing_structure_refinement 'XL (Sheldrick, 2008)'
_computing_structure_solution 'ShelXT (Sheldrick, 2015)'
_diffrn_ambient_environment N~2~
_diffrn_ambient_temperature 123.00(10)
_diffrn_detector 'CCD plate'
_diffrn_detector_area_resol_mean 10.0000
_diffrn_detector_type HyPix
_diffrn_measured_fraction_theta_full 0.993
_diffrn_measured_fraction_theta_max 0.992
_diffrn_measurement_details
;
List of Runs (angles in degrees, time in seconds):

  # Type    Start    End  Width  t~exp~   \w     \q     \k     \f   Frames
--------------------------------------------------------------------------
  1  \w     33.00 117.00   1.00  230.00    --  104.28 -10.00 -90.00   84
  2  \w   -100.00 -74.00   1.00  230.00    --  -86.25  10.00  83.00   26
  3  \w    -70.00 -38.00   1.00   64.00    --  -48.45 -38.00  90.00   32
  4  \w   -120.00 -74.00   1.00   64.00    --  -48.45 -38.00  90.00   46
;
_diffrn_measurement_device 'four-circle diffractometer'
_diffrn_measurement_device_type 'XtaLAB Synergy, Dualflex, HyPix'
_diffrn_measurement_method '\w scans'
_diffrn_measurement_specimen_support 'Mitegen 50um'
_diffrn_orient_matrix_type 'CrysAlisPro convention (1999,Acta A55,543-557)'
_diffrn_orient_matrix_UB_11 0.0284011000
_diffrn_orient_matrix_UB_12 -0.0235927000
_diffrn_orient_matrix_UB_13 0.0281407000
_diffrn_orient_matrix_UB_21 -0.0187870000
_diffrn_orient_matrix_UB_22 0.0212961000
_diffrn_orient_matrix_UB_23 0.0366674000
_diffrn_orient_matrix_UB_31 -0.0315228000
_diffrn_orient_matrix_UB_32 -0.0338095000
_diffrn_orient_matrix_UB_33 0.0034625000
_diffrn_radiation_collimation 0.3
_diffrn_radiation_monochromator mirror
_diffrn_radiation_probe x-ray
_diffrn_radiation_type CuK\a
_diffrn_radiation_wavelength 1.54184
_diffrn_reflns_av_R_equivalents 0.0221
_diffrn_reflns_av_unetI/netI 0.0193
_diffrn_reflns_Laue_measured_fraction_full 0.993
_diffrn_reflns_Laue_measured_fraction_max 0.992
_diffrn_reflns_limit_h_max 34
_diffrn_reflns_limit_h_min -13
_diffrn_reflns_limit_k_max 12
_diffrn_reflns_limit_k_min -36
_diffrn_reflns_limit_l_max 38
_diffrn_reflns_limit_l_min -28
_diffrn_reflns_number 10837
_diffrn_reflns_point_group_measured_fraction_full 0.850
_diffrn_reflns_point_group_measured_fraction_max 0.849
_diffrn_reflns_theta_full 66.590
_diffrn_reflns_theta_max 66.590
_diffrn_reflns_theta_min 2.661
_diffrn_source 'micro-focus sealed X-ray tube'
_diffrn_source_current 24.0
_diffrn_source_power 1.2
_diffrn_source_target Mo
_diffrn_source_type 'PhotonJet (Cu) X-ray Source'
_diffrn_source_voltage 50.0
_exptl_absorpt_coefficient_mu 5.136
_exptl_absorpt_correction_T_max 1.00000
_exptl_absorpt_correction_T_min 0.53601
_exptl_absorpt_correction_type multi-scan
_exptl_absorpt_process_details
;
CrysAlisPro 1.171.40.25a (Rigaku Oxford Diffraction, 2018)
Empirical absorption correction using spherical harmonics,
 implemented in SCALE3 ABSPACK scaling algorithm.
;
_exptl_crystal_colour 'clear light red'
_exptl_crystal_colour_lustre clear
_exptl_crystal_colour_modifier light
_exptl_crystal_colour_primary red
_exptl_crystal_density_diffrn 1.539
_exptl_crystal_description block
_exptl_crystal_F_000 17216
_exptl_crystal_size_max 0.07
_exptl_crystal_size_mid 0.055
_exptl_crystal_size_min 0.04
_refine_diff_density_max 0.726
_refine_diff_density_min -0.671
_refine_diff_density_rms 0.104
_refine_ls_abs_structure_details
;
 Flack x determined using 675 quotients [(I+)-(I-)]/[(I+)+(I-)]
 (Parsons, Flack and Wagner, Acta Cryst. B69 (2013) 249-259).
;
_refine_ls_abs_structure_Flack 0.006(8)
_refine_ls_extinction_method none
_refine_ls_goodness_of_fit_ref 1.130
_refine_ls_hydrogen_treatment constr
_refine_ls_matrix_type full
_refine_ls_number_parameters 158
_refine_ls_number_reflns 2304
_refine_ls_number_restraints 93
_refine_ls_restrained_S_all 1.175
_refine_ls_R_factor_all 0.0759
_refine_ls_R_factor_gt 0.0690
_refine_ls_shift/su_max 0.000
_refine_ls_shift/su_mean 0.000
_refine_ls_structure_factor_coef Fsqd
_refine_ls_weighting_details 'w=1/[\s^2^(Fo^2^)+(0.1377P)^2^+259.8337P] where P=(Fo^2^+2Fc^2^)/3'
_refine_ls_weighting_scheme calc
_refine_ls_wR_factor_gt 0.2244
_refine_ls_wR_factor_ref 0.2351
_reflns_Friedel_coverage 0.611
_reflns_Friedel_fraction_full 0.688
_reflns_Friedel_fraction_max 0.687
_reflns_number_gt 1966
_reflns_number_total 2304
_reflns_threshold_expression 'I > 2\s(I)'
_cod_data_source_file nn1c00942_si_002.cif
_cod_data_source_block SD/AgCu16b
_cod_original_cell_volume 36634.1(10)
_cod_original_sg_symbol_Hall 'F -4c 2 3'
_cod_database_code 4518645
_shelx_shelxl_version_number 2014/7
_chemical_oxdiff_formula CuCP
_shelx_space_group_comment
;
The symmetry employed for this shelxl refinement is uniquely defined
by the following loop, which should always be used as a source of
symmetry information in preference to the above space-group names.
They are only intended as comments.
;
_shelx_estimated_absorpt_t_max 0.821
_shelx_estimated_absorpt_t_min 0.715
_reflns_odcompleteness_completeness 99.04
_reflns_odcompleteness_iscentric 1
_reflns_odcompleteness_theta 66.49
_olex2_refinement_description
;
1. Fixed Uiso
 At 1.2 times of:
  All C(H) groups, All C(H,H) groups
2. Restrained distances
 C8-C6
 1.5 with sigma of 0.01
 C9-C8
 1.55 with sigma of 0.001
 C6-C9
 2.3 with sigma of 0.001
3. Uiso/Uaniso restraints and constraints
C1 \\sim C2 \\sim C3 \\sim C4 \\sim C5 \\sim C7: within 2A with sigma of 0.004
and sigma for terminal atoms of 0.008
C10 \\sim C11 \\sim C12 \\sim C13 \\sim C14 \\sim C15: within 2A with sigma of
0.004 and sigma for terminal atoms of 0.008
P1 \\sim C6 \\sim C8 \\sim C9: within 2A with sigma of 0.004 and sigma for
terminal atoms of 0.008
4. Others
 Fixed Sof: H11(0.33333)
5.a Secondary CH2 refined with riding coordinates:
 C6(H6A,H6B), C8(H8A,H8B), C9(H9A,H9B)
5.b Aromatic/amide H refined with riding coordinates:
 C2(H2), C3(H3), C4(H4), C5(H5), C7(H7), C10(H10), C11(H11), C12(H12),
 C13(H13), C15(H15)
5.c Fitted hexagon refined as free rotating group:
 C10(C11,C12,C13,C14,C15)
;
_olex2_submission_special_instructions 'No special instructions were received'
_oxdiff_exptl_absorpt_empirical_details
;
Empirical correction (ABSPACK) includes:
- Absorption correction using spherical harmonics
- Frame scaling
;
_oxdiff_exptl_absorpt_empirical_full_max 1.323
_oxdiff_exptl_absorpt_empirical_full_min 0.667

loop_
_space_group_symop_operation_xyz
'x, y, z'
'-x, -y, z'
'-x, y, -z'
'x, -y, -z'
'z, x, y'
'z, -x, -y'
'-z, -x, y'
'-z, x, -y'
'y, z, x'
'-y, z, -x'
'y, -z, -x'
'-y, -z, x'
'y+1/2, x+1/2, z+1/2'
'-y+1/2, -x+1/2, z+1/2'
'y+1/2, -x+1/2, -z+1/2'
'-y+1/2, x+1/2, -z+1/2'
'x+1/2, z+1/2, y+1/2'
'-x+1/2, z+1/2, -y+1/2'
'-x+1/2, -z+1/2, y+1/2'
'x+1/2, -z+1/2, -y+1/2'
'z+1/2, y+1/2, x+1/2'
'z+1/2, -y+1/2, -x+1/2'
'-z+1/2, y+1/2, -x+1/2'
'-z+1/2, -y+1/2, x+1/2'
'x, y+1/2, z+1/2'
'-x, -y+1/2, z+1/2'
'-x, y+1/2, -z+1/2'
'x, -y+1/2, -z+1/2'
'z, x+1/2, y+1/2'
'z, -x+1/2, -y+1/2'
'-z, -x+1/2, y+1/2'
'-z, x+1/2, -y+1/2'
'y, z+1/2, x+1/2'
'-y, z+1/2, -x+1/2'
'y, -z+1/2, -x+1/2'
'-y, -z+1/2, x+1/2'
'y+1/2, x+1, z+1'
'-y+1/2, -x+1, z+1'
'y+1/2, -x+1, -z+1'
'-y+1/2, x+1, -z+1'
'x+1/2, z+1, y+1'
'-x+1/2, z+1, -y+1'
'-x+1/2, -z+1, y+1'
'x+1/2, -z+1, -y+1'
'z+1/2, y+1, x+1'
'z+1/2, -y+1, -x+1'
'-z+1/2, y+1, -x+1'
'-z+1/2, -y+1, x+1'
'x+1/2, y, z+1/2'
'-x+1/2, -y, z+1/2'
'-x+1/2, y, -z+1/2'
'x+1/2, -y, -z+1/2'
'z+1/2, x, y+1/2'
'z+1/2, -x, -y+1/2'
'-z+1/2, -x, y+1/2'
'-z+1/2, x, -y+1/2'
'y+1/2, z, x+1/2'
'-y+1/2, z, -x+1/2'
'y+1/2, -z, -x+1/2'
'-y+1/2, -z, x+1/2'
'y+1, x+1/2, z+1'
'-y+1, -x+1/2, z+1'
'y+1, -x+1/2, -z+1'
'-y+1, x+1/2, -z+1'
'x+1, z+1/2, y+1'
'-x+1, z+1/2, -y+1'
'-x+1, -z+1/2, y+1'
'x+1, -z+1/2, -y+1'
'z+1, y+1/2, x+1'
'z+1, -y+1/2, -x+1'
'-z+1, y+1/2, -x+1'
'-z+1, -y+1/2, x+1'
'x+1/2, y+1/2, z'
'-x+1/2, -y+1/2, z'
'-x+1/2, y+1/2, -z'
'x+1/2, -y+1/2, -z'
'z+1/2, x+1/2, y'
'z+1/2, -x+1/2, -y'
'-z+1/2, -x+1/2, y'
'-z+1/2, x+1/2, -y'
'y+1/2, z+1/2, x'
'-y+1/2, z+1/2, -x'
'y+1/2, -z+1/2, -x'
'-y+1/2, -z+1/2, x'
'y+1, x+1, z+1/2'
'-y+1, -x+1, z+1/2'
'y+1, -x+1, -z+1/2'
'-y+1, x+1, -z+1/2'
'x+1, z+1, y+1/2'
'-x+1, z+1, -y+1/2'
'-x+1, -z+1, y+1/2'
'x+1, -z+1, -y+1/2'
'z+1, y+1, x+1/2'
'z+1, -y+1, -x+1/2'
'-z+1, y+1, -x+1/2'
'-z+1, -y+1, x+1/2'

loop_
_atom_site_label
_atom_site_type_symbol
_atom_site_fract_x
_atom_site_fract_y
_atom_site_fract_z
_atom_site_U_iso_or_equiv
_atom_site_adp_type
_atom_site_occupancy
_atom_site_site_symmetry_order
_atom_site_calc_flag
_atom_site_refinement_flags_posn
_atom_site_refinement_flags_adp
_atom_site_refinement_flags_occupancy
_atom_site_disorder_assembly
_atom_site_disorder_group
Ag1 Ag 0.5000 0.5000 0.5000 0.0610(7) Uani 1 12 d S T P . .
Cu1 Cu 0.49802(7) 0.56019(6) 0.56106(5) 0.0771(7) Uani 1 1 d . . . . .
Cu2 Cu 0.60463(6) 0.60463(6) 0.60463(6) 0.0740(9) Uani 1 3 d S T P . .
S1 S 0.43392(12) 0.56608(12) 0.56608(12) 0.0917(18) Uani 1 3 d S T P . .
S2 S 0.56279(11) 0.56279(11) 0.56279(11) 0.0878(18) Uani 1 3 d S T P . .
P1 P 0.66224(10) 0.61101(10) 0.56790(9) 0.0716(8) Uani 1 1 d . U . . .
C1 C 0.7064(5) 0.6218(5) 0.5991(5) 0.094(3) Uani 1 1 d . U . . .
C2 C 0.7404(5) 0.6645(6) 0.6460(5) 0.106(3) Uani 1 1 d . U . . .
H2 H 0.7432 0.6895 0.6584 0.127 Uiso 1 1 calc R . . . .
C3 C 0.7082(5) 0.6573(6) 0.6194(5) 0.101(3) Uani 1 1 d . U . . .
H3 H 0.6883 0.6766 0.6158 0.121 Uiso 1 1 calc R . . . .
C4 C 0.7670(6) 0.6353(6) 0.6535(5) 0.109(3) Uani 1 1 d . U . . .
H4 H 0.7873 0.6397 0.6723 0.131 Uiso 1 1 calc R . . . .
C5 C 0.7347(5) 0.5927(6) 0.6057(5) 0.102(3) Uani 1 1 d . U . . .
H5 H 0.7337 0.5687 0.5913 0.122 Uiso 1 1 calc R . . . .
C6 C 0.6726(5) 0.5629(4) 0.5389(4) 0.093(2) Uani 1 1 d D U . . .
H6A H 0.6764 0.5416 0.5586 0.112 Uiso 1 1 calc R . . . .
H6B H 0.6484 0.5564 0.5240 0.112 Uiso 1 1 calc R . . . .
C7 C 0.7649(5) 0.5986(6) 0.6337(5) 0.109(3) Uani 1 1 d . U . . .
H7 H 0.7835 0.5784 0.6392 0.131 Uiso 1 1 calc R . . . .
C8 C 0.7063(5) 0.5605(4) 0.5107(5) 0.111(3) Uani 1 1 d D U . . .
H8A H 0.7319 0.5580 0.5245 0.133 Uiso 1 1 calc R . . . .
H8B H 0.7070 0.5834 0.4927 0.133 Uiso 1 1 calc R . . . .
C9 C 0.6949(6) 0.5212(4) 0.4882(5) 0.116(4) Uani 1 1 d D U . . .
H9A H 0.7131 0.5185 0.4656 0.139 Uiso 1 1 calc R . . . .
H9B H 0.6681 0.5249 0.4772 0.139 Uiso 1 1 calc R . . . .
C10 C 0.6302(5) 0.6717(5) 0.4673(5) 0.160(5) Uani 1 1 d . U . A 1
H10 H 0.6112 0.6682 0.4471 0.192 Uiso 1 1 calc R . . A 1
C11 C 0.6565(5) 0.7043(5) 0.4658(5) 0.163(5) Uani 1 1 d G U . . .
H11 H 0.6550 0.7225 0.4446 0.195 Uiso 0.3333 1 calc R . . A 1
C12 C 0.6849(5) 0.7096(4) 0.4961(5) 0.164(5) Uani 1 1 d G U . A 1
H12 H 0.7025 0.7314 0.4951 0.196 Uiso 1 1 calc R . . A 1
C13 C 0.6871(4) 0.6824(5) 0.5278(4) 0.158(5) Uani 1 1 d G U . A 1
H13 H 0.7062 0.6860 0.5480 0.190 Uiso 1 1 calc R . . A 1
C14 C 0.6609(4) 0.6498(4) 0.5292(5) 0.151(5) Uani 1 1 d G U . . .
C15 C 0.6324(4) 0.6445(4) 0.4990(5) 0.154(5) Uani 1 1 d G U . A 1
H15 H 0.6149 0.6227 0.5000 0.185 Uiso 1 1 calc R . . A 1
P2 P 0.7500 0.7500 0.7500 0.0513(18) Uani 1 12 d S T P . .
F1 F 0.7500 0.7500 0.7026(4) 0.116(5) Uani 1 2 d S T P . .

loop_
_atom_site_aniso_label
_atom_site_aniso_U_11
_atom_site_aniso_U_22
_atom_site_aniso_U_33
_atom_site_aniso_U_23
_atom_site_aniso_U_13
_atom_site_aniso_U_12
Ag1 0.0610(7) 0.0610(7) 0.0610(7) 0.000 0.000 0.000
Cu1 0.0843(12) 0.0754(12) 0.0717(11) -0.0103(8) -0.0049(10) -0.0039(11)
Cu2 0.0740(9) 0.0740(9) 0.0740(9) -0.0053(9) -0.0053(9) -0.0053(9)
S1 0.0917(18) 0.0917(18) 0.0917(18) -0.0129(18) 0.0129(18) 0.0129(18)
S2 0.0878(18) 0.0878(18) 0.0878(18) -0.0147(18) -0.0147(18) -0.0147(18)
P1 0.0826(19) 0.0656(16) 0.0665(17) -0.0080(14) 0.0003(15) -0.0046(15)
C1 0.087(5) 0.114(6) 0.081(5) -0.019(5) -0.005(5) -0.028(5)
C2 0.096(6) 0.129(7) 0.093(5) -0.028(5) -0.004(5) -0.034(5)
C3 0.092(5) 0.120(6) 0.091(5) -0.027(5) -0.001(5) -0.032(5)
C4 0.099(6) 0.135(7) 0.092(5) -0.017(5) -0.009(5) -0.031(5)
C5 0.095(5) 0.122(6) 0.089(5) -0.012(5) -0.012(5) -0.019(5)
C6 0.105(5) 0.090(4) 0.084(4) -0.014(4) 0.003(4) -0.002(4)
C7 0.100(6) 0.131(7) 0.095(5) -0.009(5) -0.013(5) -0.021(5)
C8 0.123(6) 0.111(6) 0.099(5) -0.011(5) 0.008(5) -0.001(5)
C9 0.129(7) 0.118(7) 0.101(7) -0.010(6) 0.008(6) 0.002(7)
C10 0.142(8) 0.164(9) 0.173(9) 0.079(8) -0.064(7) -0.042(7)
C11 0.145(8) 0.165(9) 0.178(9) 0.082(8) -0.062(8) -0.043(7)
C12 0.146(8) 0.164(9) 0.182(9) 0.083(8) -0.062(8) -0.045(7)
C13 0.139(8) 0.158(9) 0.177(9) 0.082(8) -0.064(7) -0.046(7)
C14 0.130(8) 0.154(9) 0.168(9) 0.078(8) -0.063(7) -0.045(7)
C15 0.135(8) 0.161(9) 0.167(9) 0.079(8) -0.065(7) -0.046(7)
P2 0.0513(18) 0.0513(18) 0.0513(18) 0.000 0.000 0.000
F1 0.140(11) 0.145(11) 0.062(6) 0.000 0.000 -0.012(13)

loop_
_atom_type_symbol
_atom_type_description
_atom_type_scat_dispersion_real
_atom_type_scat_dispersion_imag
_atom_type_scat_source
C C 0.0181 0.0091 'International Tables Vol C Tables 4.2.6.8 and 6.1.1.4'
H H 0.0000 0.0000 'International Tables Vol C Tables 4.2.6.8 and 6.1.1.4'
Ag Ag 0.1306 4.2820 'International Tables Vol C Tables 4.2.6.8 and 6.1.1.4'
Cu Cu -1.9646 0.5888 'International Tables Vol C Tables 4.2.6.8 and 6.1.1.4'
F F 0.0727 0.0534 'International Tables Vol C Tables 4.2.6.8 and 6.1.1.4'
P P 0.2955 0.4335 'International Tables Vol C Tables 4.2.6.8 and 6.1.1.4'
S S 0.3331 0.5567 'International Tables Vol C Tables 4.2.6.8 and 6.1.1.4'

loop_
_geom_angle_atom_site_label_1
_geom_angle_atom_site_label_2
_geom_angle_atom_site_label_3
_geom_angle
_geom_angle_site_symmetry_1
_geom_angle_site_symmetry_3
_geom_angle_publ_flag
Cu1 Ag1 Cu1 177.35(9) 12_665 9 ?
Cu1 Ag1 Cu1 119.963(3) 6_566 2_665 ?
Cu1 Ag1 Cu1 89.21(7) 8_656 7_665 ?
Cu1 Ag1 Cu1 57.84(8) 10_656 . ?
Cu1 Ag1 Cu1 62.16(8) 11_566 6_566 ?
Cu1 Ag1 Cu1 119.994(1) 5 10_656 ?
Cu1 Ag1 Cu1 119.963(3) 12_665 3_656 ?
Cu1 Ag1 Cu1 57.84(8) 12_665 4_566 ?
Cu1 Ag1 Cu1 119.994(1) 9 2_665 ?
Cu1 Ag1 Cu1 57.84(8) 5 2_665 ?
Cu1 Ag1 Cu1 119.963(3) 9 7_665 ?
Cu1 Ag1 Cu1 119.963(3) 9 4_566 ?
Cu1 Ag1 Cu1 119.994(1) 11_566 7_665 ?
Cu1 Ag1 Cu1 177.35(9) 4_566 . ?
Cu1 Ag1 Cu1 89.21(7) 4_566 3_656 ?
Cu1 Ag1 Cu1 57.84(8) 12_665 8_656 ?
Cu1 Ag1 Cu1 119.994(1) 7_665 3_656 ?
Cu1 Ag1 Cu1 62.16(8) 12_665 2_665 ?
Cu1 Ag1 Cu1 89.21(7) 5 6_566 ?
Cu1 Ag1 Cu1 119.995(1) 9 8_656 ?
Cu1 Ag1 Cu1 62.16(8) 12_665 7_665 ?
Cu1 Ag1 Cu1 90.85(7) 12_665 10_656 ?
Cu1 Ag1 Cu1 119.963(3) 4_566 7_665 ?
Cu1 Ag1 Cu1 57.84(8) 4_566 8_656 ?
Cu1 Ag1 Cu1 90.85(7) 5 7_665 ?
Cu1 Ag1 Cu1 62.16(8) 3_656 10_656 ?
Cu1 Ag1 Cu1 177.35(9) 6_566 7_665 ?
Cu1 Ag1 Cu1 119.963(3) 12_665 5 ?
Cu1 Ag1 Cu1 57.84(8) 9 3_656 ?
Cu1 Ag1 Cu1 119.992(1) 6_566 . ?
Cu1 Ag1 Cu1 62.16(8) 8_656 3_656 ?
Cu1 Ag1 Cu1 62.16(8) 9 5 ?
Cu1 Ag1 Cu1 57.84(8) 9 6_566 ?
Cu1 Ag1 Cu1 57.84(8) 6_566 3_656 ?
Cu1 Ag1 Cu1 62.16(8) 4_566 6_566 ?
Cu1 Ag1 Cu1 119.994(1) 4_566 5 ?
Cu1 Ag1 Cu1 119.994(1) 8_656 2_665 ?
Cu1 Ag1 Cu1 90.85(7) 4_566 2_665 ?
Cu1 Ag1 Cu1 57.84(8) 11_566 2_665 ?
Cu1 Ag1 Cu1 177.35(9) 8_656 5 ?
Cu1 Ag1 Cu1 177.35(9) 3_656 2_665 ?
Cu1 Ag1 Cu1 62.16(8) 7_665 2_665 ?
Cu1 Ag1 Cu1 89.21(7) 9 10_656 ?
Cu1 Ag1 Cu1 89.21(7) 12_665 11_566 ?
Cu1 Ag1 Cu1 62.16(8) 8_656 10_656 ?
Cu1 Ag1 Cu1 119.994(1) 4_566 10_656 ?
Cu1 Ag1 Cu1 177.35(9) 11_566 10_656 ?
Cu1 Ag1 Cu1 90.85(7) 9 11_566 ?
Cu1 Ag1 Cu1 57.84(8) 7_665 10_656 ?
Cu1 Ag1 Cu1 119.963(3) 6_566 10_656 ?
Cu1 Ag1 Cu1 119.963(3) 2_665 10_656 ?
Cu1 Ag1 Cu1 62.16(8) 4_566 11_566 ?
Cu1 Ag1 Cu1 62.16(8) 9 . ?
Cu1 Ag1 Cu1 119.997(1) 12_665 . ?
Cu1 Ag1 Cu1 119.966(3) 8_656 . ?
Cu1 Ag1 Cu1 119.963(3) 8_656 11_566 ?
Cu1 Ag1 Cu1 119.961(3) 11_566 . ?
Cu1 Ag1 Cu1 62.16(8) 5 . ?
Cu1 Ag1 Cu1 57.84(8) 7_665 . ?
Cu1 Ag1 Cu1 57.84(8) 5 11_566 ?
Cu1 Ag1 Cu1 89.21(7) 2_665 . ?
Cu1 Ag1 Cu1 90.85(7) 3_656 . ?
Cu1 Ag1 Cu1 119.963(3) 5 3_656 ?
Cu1 Ag1 Cu1 119.994(1) 12_665 6_566 ?
Cu1 Ag1 Cu1 119.994(1) 11_566 3_656 ?
Cu1 Ag1 Cu1 90.85(7) 8_656 6_566 ?
Ag1 Cu1 Cu1 58.92(4) . 5 ?
Ag1 Cu1 Cu1 58.92(4) . 9 ?
Cu1 Cu1 Ag1 61.08(4) 10_656 . ?
Cu1 Cu1 Ag1 61.08(4) 7_665 . ?
Cu1 Cu1 Cu1 60.0 5 9 ?
Cu1 Cu1 Cu1 119.968(4) 7_665 9 ?
Cu1 Cu1 Cu1 119.999(1) 10_656 5 ?
Cu1 Cu1 Cu1 89.17(7) 10_656 9 ?
Cu1 Cu1 Cu1 60.0 10_656 7_665 ?
Cu1 Cu1 Cu1 90.82(7) 7_665 5 ?
S1 Cu1 Ag1 98.18(16) . . ?
S1 Cu1 Cu1 138.72(12) . 9 ?
S1 Cu1 Cu1 50.04(11) . 7_665 ?
S1 Cu1 Cu1 50.04(11) . 10_656 ?
S1 Cu1 Cu1 140.50(12) . 5 ?
S1 Cu1 S2 170.4(2) . . ?
S2 Cu1 Ag1 91.39(16) . . ?
S2 Cu1 Cu1 137.73(13) . 7_665 ?
S2 Cu1 Cu1 46.95(11) . 5 ?
S2 Cu1 Cu1 46.95(11) . 9 ?
S2 Cu1 Cu1 136.03(12) . 10_656 ?
P1 Cu2 S2 103.26(11) 5 . ?
P1 Cu2 S2 103.26(11) . . ?
P1 Cu2 S2 103.26(11) 9 . ?
P1 Cu2 P1 114.90(8) 9 5 ?
P1 Cu2 P1 114.91(8) 9 . ?
P1 Cu2 P1 114.90(8) 5 . ?
Cu1 S1 Cu1 79.9(2) 10_656 . ?
Cu1 S1 Cu1 79.9(2) 7_665 . ?
Cu1 S1 Cu1 79.9(2) 10_656 7_665 ?
Cu1 S2 Cu1 86.1(2) . 9 ?
Cu1 S2 Cu1 86.1(2) 5 9 ?
Cu1 S2 Cu1 86.1(2) . 5 ?
Cu1 S2 Cu2 127.98(15) . . ?
Cu1 S2 Cu2 127.98(15) 5 . ?
Cu1 S2 Cu2 127.98(15) 9 . ?
C1 P1 Cu2 112.8(5) . . ?
C1 P1 C6 107.8(8) . . ?
C6 P1 Cu2 110.2(5) . . ?
C14 P1 Cu2 115.0(6) . . ?
C14 P1 C1 106.3(7) . . ?
C14 P1 C6 104.1(8) . . ?
C3 C1 P1 118.9(14) . . ?
C3 C1 C5 120.3(15) . . ?
C5 C1 P1 120.3(12) . . ?
C4 C2 C3 119.7(17) . . ?
C1 C3 C2 119.4(19) . . ?
C2 C4 C7 121.2(17) . . ?
C1 C5 C7 120.5(18) . . ?
C8 C6 P1 120.7(10) . . ?
C5 C7 C4 119(2) . . ?
C6 C8 C9 99.7(5) . . ?
C8 C9 C9 120.1(14) . 4_566 ?
C11 C10 C15 120.0 . . ?
C12 C11 C10 120.0 . . ?
C11 C12 C13 120.0 . . ?
C12 C13 C14 120.0 . . ?
C13 C14 P1 124.1(7) . . ?
C15 C14 P1 115.8(7) . . ?
C15 C14 C13 120.0 . . ?
C14 C15 C10 120.0 . . ?
F1 P2 F1 90.000(3) 35_566 5 ?
F1 P2 F1 90.0 51_656 5 ?
F1 P2 F1 180.0 51_656 . ?
F1 P2 F1 90.000(5) 9 5 ?
F1 P2 F1 90.000(4) 51_656 79_665 ?
F1 P2 F1 180.0 35_566 9 ?
F1 P2 F1 90.000(6) 35_566 79_665 ?
F1 P2 F1 180.0 5 79_665 ?
F1 P2 F1 90.000(2) 79_665 . ?
F1 P2 F1 90.000(1) 9 . ?
F1 P2 F1 90.000(1) 35_566 . ?
F1 P2 F1 90.000(2) 5 . ?
F1 P2 F1 90.000(1) 9 51_656 ?
F1 P2 F1 90.000(1) 35_566 51_656 ?
F1 P2 F1 90.000(1) 9 79_665 ?

loop_
_geom_bond_atom_site_label_1
_geom_bond_atom_site_label_2
_geom_bond_distance
_geom_bond_site_symmetry_2
_geom_bond_publ_flag
Ag1 Cu1 2.8481(19) 12_665 ?
Ag1 Cu1 2.8481(19) 5 ?
Ag1 Cu1 2.8481(18) 3_656 ?
Ag1 Cu1 2.8481(18) 2_665 ?
Ag1 Cu1 2.8481(18) 7_665 ?
Ag1 Cu1 2.8481(19) 6_566 ?
Ag1 Cu1 2.8481(18) 10_656 ?
Ag1 Cu1 2.8481(19) 9 ?
Ag1 Cu1 2.8481(18) 11_566 ?
Ag1 Cu1 2.8482(18) . ?
Ag1 Cu1 2.8481(18) 4_566 ?
Ag1 Cu1 2.8481(18) 8_656 ?
Cu1 Cu1 2.941(4) 5 ?
Cu1 Cu1 2.755(4) 7_665 ?
Cu1 Cu1 2.941(4) 9 ?
Cu1 Cu1 2.755(4) 10_656 ?
Cu1 S1 2.144(5) . ?
Cu1 S2 2.154(5) . ?
Cu2 S2 2.407(7) . ?
Cu2 P1 2.279(3) 5 ?
Cu2 P1 2.279(3) . ?
Cu2 P1 2.279(3) 9 ?
S1 Cu1 2.144(5) 10_656 ?
S1 Cu1 2.144(5) 7_665 ?
S2 Cu1 2.154(5) 5 ?
S2 Cu1 2.154(5) 9 ?
P1 C1 1.832(15) . ?
P1 C6 1.899(11) . ?
P1 C14 1.820(9) . ?
C1 C3 1.36(2) . ?
C1 C5 1.37(2) . ?
C2 C3 1.41(2) . ?
C2 C4 1.33(3) . ?
C4 C7 1.39(2) . ?
C5 C7 1.38(2) . ?
C6 C8 1.460(12) . ?
C8 C9 1.5498(13) . ?
C9 C9 1.61(4) 4_566 ?
C10 C11 1.3900 . ?
C10 C15 1.3900 . ?
C11 C12 1.3900 . ?
C12 C13 1.3900 . ?
C13 C14 1.3900 . ?
C14 C15 1.3900 . ?
P2 F1 1.573(12) 35_566 ?
P2 F1 1.573(12) . ?
P2 F1 1.573(12) 9 ?
P2 F1 1.573(12) 79_665 ?
P2 F1 1.573(12) 51_656 ?
P2 F1 1.573(12) 5 ?
